data_1507266
loop_
_publ_author_name
'Zhang, Yichao'
'Li, Chen'
'Swenson, Dale C.'
'Gloer, James B.'
'Wicklow, Donald T.'
'Dowd, Patrick F.'

_publ_section_title
;
 Novel antiinsectan oxalicine alkaloids from two undescribed fungicolous
 Penicillium spp.
;
_journal_issue 5
_journal_name_full 'Organic letters'
_journal_page_first 773
_journal_page_last 776
_journal_paper_doi 10.1021/ol0340686
_journal_volume 5
_journal_year 2003
_chemical_formula_moiety 'C30 H35 N O6'
_chemical_formula_sum 'C30 H35 N O6'
_chemical_formula_weight 505.59
_chemical_name_systematic
; 
 ? 
;
_space_group_IT_number 4
_symmetry_cell_setting monoclinic
_symmetry_space_group_name_Hall 'P 2yb'
_symmetry_space_group_name_H-M 'P 1 21 1'
_atom_sites_solution_hydrogens geom
_atom_sites_solution_primary direct
_atom_sites_solution_secondary difmap
_audit_creation_method SHELXL-97
_cell_angle_alpha 90.00
_cell_angle_beta 97.236(10)
_cell_angle_gamma 90.00
_cell_formula_units_Z 2
_cell_length_a 9.2366(5)
_cell_length_b 10.0333(7)
_cell_length_c 13.8710(10)
_cell_measurement_reflns_used 4189
_cell_measurement_temperature 190(2)
_cell_measurement_theta_max 25.0
_cell_measurement_theta_min 2.9
_cell_volume 1275.24(15)
_computing_cell_refinement 'HKL Scalepack (Otwinowski & Minor,1997)'
_computing_data_collection 'Collect (Nonius BV, 1997 -2000)'
_computing_data_reduction 'HKL Denzo, Scalepack (Otwinowski & Minor,1997)'
_computing_molecular_graphics 'SHELXTL v5.1 (Sheldrick, 1997)'
_computing_publication_material 'SHELXTL v5.1 (Sheldrick, 1997)'
_computing_structure_refinement 'SHELXTL v5.1 (Sheldrick, 1997)'
_computing_structure_solution 'SHELXTL v5.1 (Sheldrick, 1997)'
_diffrn_ambient_temperature 190(2)
_diffrn_detector_area_resol_mean 9
_diffrn_measured_fraction_theta_full 0.984
_diffrn_measured_fraction_theta_max 0.984
_diffrn_measurement_device_type KappaCCD
_diffrn_measurement_method CCD
_diffrn_radiation_monochromator graphite
_diffrn_radiation_source 'fine-focus sealed tube'
_diffrn_radiation_type MoK\a
_diffrn_radiation_wavelength 0.71073
_diffrn_reflns_av_R_equivalents 0.068
_diffrn_reflns_av_sigmaI/netI 0.0382
_diffrn_reflns_limit_h_max 10
_diffrn_reflns_limit_h_min -10
_diffrn_reflns_limit_k_max 11
_diffrn_reflns_limit_k_min -11
_diffrn_reflns_limit_l_max 16
_diffrn_reflns_limit_l_min -16
_diffrn_reflns_number 23945
_diffrn_reflns_theta_full 25.07
_diffrn_reflns_theta_max 25.07
_diffrn_reflns_theta_min 2.96
_exptl_absorpt_coefficient_mu 0.091
_exptl_absorpt_correction_T_max 0.9955
_exptl_absorpt_correction_T_min 0.9499
_exptl_absorpt_correction_type multi-scan
_exptl_absorpt_process_details 'HKL Scalepack (Otwinowski & Minor,1997)'
_exptl_crystal_colour colorless
_exptl_crystal_density_diffrn 1.317
_exptl_crystal_density_method 'not measured'
_exptl_crystal_description blade
_exptl_crystal_F_000 540
_exptl_crystal_size_max 0.57
_exptl_crystal_size_mid 0.14
_exptl_crystal_size_min 0.05
_refine_diff_density_max 0.154
_refine_diff_density_min -0.169
_refine_diff_density_rms 0.039
_refine_ls_extinction_method none
_refine_ls_goodness_of_fit_ref 1.080
_refine_ls_hydrogen_treatment riding
_refine_ls_matrix_type full
_refine_ls_number_parameters 340
_refine_ls_number_reflns 2358
_refine_ls_number_restraints 1
_refine_ls_restrained_S_all 1.080
_refine_ls_R_factor_all 0.0548
_refine_ls_R_factor_gt 0.0400
_refine_ls_shift/su_max 0.010
_refine_ls_shift/su_mean 0.002
_refine_ls_structure_factor_coef Fsqd
_refine_ls_weighting_details 'calc w=1/[\s^2^(Fo^2^)+(0.0534P)^2^+0.1285P] where P=(Fo^2^+2Fc^2^)/3'
_refine_ls_weighting_scheme calc
_refine_ls_wR_factor_gt 0.0884
_refine_ls_wR_factor_ref 0.0952
_reflns_number_gt 1946
_reflns_number_total 2358
_reflns_threshold_expression >2sigma(I)
_cod_data_source_file ol0340686si20030114_023824.cif
_cod_data_source_block glo12
_cod_depositor_comments
;
The following automatic conversions were performed:

'_symmetry_cell_setting' value 'Monoclinic' changed to 'monoclinic'
according to /home/saulius/struct/CIF-dictionaries/cif_core.dic
dictionary named 'cif_core.dic' version 2.4.1 from 2010-06-29.

Automatic conversion script
Id: cif_fix_values 1715 2011-07-08 13:25:40Z adriana 
;
_cod_original_sg_symbol_H-M 'P 2(1) '
_cod_database_code 1507266

loop_
_symmetry_equiv_pos_as_xyz
'x, y, z'
'-x, y+1/2, -z'

loop_
_atom_site_label
_atom_site_type_symbol
_atom_site_fract_x
_atom_site_fract_y
_atom_site_fract_z
_atom_site_U_iso_or_equiv
_atom_site_adp_type
_atom_site_occupancy
_atom_site_symmetry_multiplicity
_atom_site_calc_flag
_atom_site_refinement_flags
N1 N 0.4640(3) 0.3574(3) 0.6170(2) 0.0501(8) Uani 1 1 d .
C2 C 0.4011(4) 0.4568(4) 0.5620(2) 0.0459(9) Uani 1 1 d .
H2 H 0.4327 0.5454 0.5767 0.055 Uiso 1 1 calc R
C3 C 0.2926(4) 0.4366(4) 0.4849(2) 0.0412(9) Uani 1 1 d .
C4 C 0.2466(5) 0.3090(4) 0.4650(3) 0.0529(10) Uani 1 1 d .
H4 H 0.1734 0.2915 0.4121 0.064 Uiso 1 1 calc R
C5 C 0.3071(5) 0.2056(4) 0.5222(3) 0.0586(11) Uani 1 1 d .
H5 H 0.2754 0.1165 0.5100 0.070 Uiso 1 1 calc R
C6 C 0.4136(4) 0.2347(4) 0.5969(3) 0.0522(10) Uani 1 1 d .
H6 H 0.4539 0.1635 0.6367 0.063 Uiso 1 1 calc R
C7 C 0.2355(4) 0.5509(3) 0.4253(2) 0.0375(8) Uani 1 1 d .
O8 O 0.2275(3) 0.6634(2) 0.48011(15) 0.0428(6) Uani 1 1 d .
C9 C 0.1876(4) 0.7880(4) 0.4408(2) 0.0396(8) Uani 1 1 d .
C10 C 0.1591(3) 0.7908(3) 0.3378(2) 0.0333(7) Uani 1 1 d .
C11 C 0.1653(3) 0.6788(3) 0.2848(2) 0.0325(7) Uani 1 1 d .
C12 C 0.2012(3) 0.5530(3) 0.3280(2) 0.0349(8) Uani 1 1 d .
H12 H 0.2011 0.4741 0.2902 0.042 Uiso 1 1 calc R
O13 O 0.1400(2) 0.6976(2) 0.18824(14) 0.0328(5) Uani 1 1 d .
C14 C 0.0991(3) 0.8423(3) 0.1711(2) 0.0318(7) Uani 1 1 d .
C15 C 0.1445(4) 0.9104(3) 0.2742(2) 0.0342(8) Uani 1 1 d .
H15 H 0.0614 0.9659 0.2911 0.041 Uiso 1 1 calc R
C16 C -0.0660(3) 0.8416(3) 0.1471(2) 0.0329(7) Uani 1 1 d .
C17 C -0.1282(3) 0.8559(3) 0.0564(2) 0.0357(8) Uani 1 1 d .
H17 H -0.2318 0.8559 0.0460 0.043 Uiso 1 1 calc R
C18 C -0.0509(3) 0.8719(4) -0.0310(2) 0.0346(7) Uani 1 1 d .
H18A H -0.0569 0.9662 -0.0521 0.042 Uiso 1 1 calc R
H18B H -0.1001 0.8169 -0.0846 0.042 Uiso 1 1 calc R
C19 C 0.1096(3) 0.8307(3) -0.0109(2) 0.0306(7) Uani 1 1 d .
H19 H 0.1084 0.7326 0.0018 0.037 Uiso 1 1 calc R
C20 C 0.1804(3) 0.8947(3) 0.0864(2) 0.0313(7) Uani 1 1 d .
C21 C 0.3415(3) 0.8560(4) 0.1021(2) 0.0361(8) Uani 1 1 d .
H21A H 0.3887 0.8990 0.1622 0.043 Uiso 1 1 calc R
H21B H 0.3497 0.7583 0.1111 0.043 Uiso 1 1 calc R
C22 C 0.4211(3) 0.8967(4) 0.0176(2) 0.0383(8) Uani 1 1 d .
H22A H 0.5257 0.8737 0.0327 0.046 Uiso 1 1 calc R
H22B H 0.4137 0.9945 0.0089 0.046 Uiso 1 1 calc R
C23 C 0.3589(3) 0.8283(3) -0.0763(2) 0.0327(7) Uani 1 1 d .
H23 H 0.3747 0.7306 -0.0653 0.039 Uiso 1 1 calc R
C24 C 0.1926(3) 0.8476(3) -0.1013(2) 0.0314(7) Uani 1 1 d .
C25 C 0.1391(4) 0.7386(3) -0.1760(2) 0.0387(8) Uani 1 1 d .
H25A H 0.0343 0.7523 -0.1990 0.046 Uiso 1 1 calc R
H25B H 0.1505 0.6499 -0.1447 0.046 Uiso 1 1 calc R
C26 C 0.2280(4) 0.7439(4) -0.2635(2) 0.0435(9) Uani 1 1 d .
H26A H 0.2903 0.6636 -0.2639 0.052 Uiso 1 1 calc R
H26B H 0.1610 0.7461 -0.3251 0.052 Uiso 1 1 calc R
C27 C 0.3220(4) 0.8680(3) -0.2546(2) 0.0373(8) Uani 1 1 d .
C28 C 0.4389(3) 0.8655(4) -0.1660(2) 0.0377(8) Uani 1 1 d .
C29 C 0.1660(4) 0.9808(3) -0.1547(2) 0.0358(7) Uani 1 1 d .
H29A H 0.0598 0.9984 -0.1668 0.043 Uiso 1 1 calc R
H29B H 0.2120 1.0536 -0.1135 0.043 Uiso 1 1 calc R
C30 C -0.1598(4) 0.8186(4) 0.2279(2) 0.0434(9) Uani 1 1 d .
H30A H -0.1426 0.8901 0.2761 0.065 Uiso 1 1 calc R
H30B H -0.1343 0.7326 0.2592 0.065 Uiso 1 1 calc R
H30C H -0.2629 0.8180 0.2007 0.065 Uiso 1 1 calc R
C31 C 0.1606(4) 1.0473(3) 0.0842(2) 0.0357(8) Uani 1 1 d .
H31A H 0.0563 1.0688 0.0756 0.053 Uiso 1 1 calc R
H31B H 0.2061 1.0846 0.0300 0.053 Uiso 1 1 calc R
H31C H 0.2068 1.0855 0.1454 0.053 Uiso 1 1 calc R
C32 C 0.5563(4) 0.7616(4) -0.1774(3) 0.0522(10) Uani 1 1 d .
H32A H 0.5115 0.6730 -0.1845 0.078 Uiso 1 1 calc R
H32B H 0.6297 0.7629 -0.1199 0.078 Uiso 1 1 calc R
H32C H 0.6031 0.7822 -0.2353 0.078 Uiso 1 1 calc R
C33 C 0.5145(4) 1.0020(4) -0.1566(2) 0.0469(9) Uani 1 1 d .
H33A H 0.5923 1.0006 -0.1016 0.070 Uiso 1 1 calc R
H33B H 0.4431 1.0709 -0.1458 0.070 Uiso 1 1 calc R
H33C H 0.5565 1.0218 -0.2165 0.070 Uiso 1 1 calc R
O34 O 0.1860(3) 0.8796(3) 0.49731(16) 0.0528(7) Uani 1 1 d .
O35 O 0.2744(3) 0.9878(2) 0.28778(16) 0.0414(6) Uani 1 1 d .
H35 H 0.3447 0.9393 0.3105 0.062 Uiso 1 1 calc R
O36 O 0.2256(2) 0.9790(2) -0.24582(15) 0.0401(6) Uani 1 1 d .
O37 O 0.3892(3) 0.8930(3) -0.33799(15) 0.0450(6) Uani 1 1 d .
H37 H 0.3270 0.8872 -0.3875 0.068 Uiso 1 1 calc R

loop_
_atom_site_aniso_label
_atom_site_aniso_U_11
_atom_site_aniso_U_22
_atom_site_aniso_U_33
_atom_site_aniso_U_23
_atom_site_aniso_U_13
_atom_site_aniso_U_12
N1 0.0522(18) 0.053(2) 0.0438(17) 0.0117(15) 0.0011(13) 0.0046(17)
C2 0.051(2) 0.047(2) 0.0389(19) 0.0062(17) 0.0016(16) -0.0006(19)
C3 0.046(2) 0.041(2) 0.0354(18) 0.0039(15) 0.0043(15) 0.0005(16)
C4 0.064(3) 0.042(2) 0.050(2) 0.0054(17) -0.0054(19) -0.0044(19)
C5 0.074(3) 0.038(2) 0.060(2) 0.0103(19) -0.005(2) -0.004(2)
C6 0.062(3) 0.044(2) 0.050(2) 0.0142(18) 0.005(2) 0.009(2)
C7 0.046(2) 0.0323(19) 0.0344(17) 0.0000(15) 0.0047(15) -0.0040(16)
O8 0.0604(16) 0.0360(14) 0.0300(12) 0.0021(10) -0.0020(10) 0.0000(11)
C9 0.052(2) 0.035(2) 0.0317(17) 0.0001(16) 0.0032(15) -0.0034(17)
C10 0.0382(18) 0.0347(19) 0.0266(15) -0.0008(13) 0.0026(13) -0.0031(15)
C11 0.0327(18) 0.0326(18) 0.0313(17) -0.0005(14) 0.0000(13) -0.0037(15)
C12 0.040(2) 0.0300(18) 0.0333(16) -0.0014(14) 0.0006(14) -0.0012(15)
O13 0.0418(13) 0.0295(12) 0.0267(11) 0.0020(9) 0.0019(9) 0.0005(10)
C14 0.0373(18) 0.0283(18) 0.0291(15) -0.0002(13) 0.0012(13) 0.0014(14)
C15 0.0408(19) 0.0316(19) 0.0295(17) -0.0028(13) 0.0016(14) -0.0029(15)
C16 0.0334(17) 0.0307(18) 0.0349(17) -0.0009(14) 0.0060(13) -0.0029(14)
C17 0.0310(17) 0.0386(19) 0.0375(17) 0.0002(15) 0.0042(13) -0.0006(16)
C18 0.0363(18) 0.0377(19) 0.0285(15) -0.0011(14) -0.0010(13) -0.0008(16)
C19 0.0318(17) 0.0264(17) 0.0328(16) 0.0026(13) 0.0010(13) 0.0008(14)
C20 0.0334(17) 0.0345(19) 0.0254(15) 0.0018(13) 0.0016(12) 0.0011(14)
C21 0.0346(17) 0.044(2) 0.0277(15) 0.0033(14) -0.0023(13) 0.0020(17)
C22 0.0282(17) 0.054(2) 0.0321(17) 0.0018(15) 0.0014(13) 0.0036(16)
C23 0.0345(17) 0.0304(18) 0.0329(16) 0.0035(13) 0.0028(13) 0.0048(14)
C24 0.0343(17) 0.0328(18) 0.0268(15) 0.0003(13) 0.0026(12) -0.0004(15)
C25 0.046(2) 0.040(2) 0.0303(17) -0.0051(14) 0.0061(14) -0.0022(16)
C26 0.056(2) 0.044(2) 0.0302(18) -0.0030(15) 0.0055(16) -0.0031(18)
C27 0.047(2) 0.037(2) 0.0287(16) 0.0021(14) 0.0071(14) 0.0025(17)
C28 0.0375(18) 0.042(2) 0.0335(16) 0.0026(15) 0.0062(13) 0.0035(17)
C29 0.0395(18) 0.0379(19) 0.0306(16) 0.0052(15) 0.0059(13) 0.0057(16)
C30 0.042(2) 0.054(2) 0.0350(17) -0.0024(16) 0.0087(15) -0.0039(17)
C31 0.0419(19) 0.0333(18) 0.0313(16) 0.0014(14) 0.0025(14) -0.0028(15)
C32 0.053(2) 0.059(3) 0.047(2) 0.0089(18) 0.0125(17) 0.0129(19)
C33 0.045(2) 0.059(3) 0.0377(18) 0.0015(17) 0.0084(15) -0.0068(18)
O34 0.0873(19) 0.0403(15) 0.0293(12) -0.0042(11) 0.0019(12) 0.0021(14)
O35 0.0495(14) 0.0386(13) 0.0339(12) -0.0008(10) -0.0033(10) -0.0107(12)
O36 0.0479(13) 0.0441(14) 0.0290(11) 0.0079(10) 0.0078(9) 0.0070(12)
O37 0.0535(15) 0.0544(16) 0.0286(11) 0.0054(11) 0.0105(10) 0.0007(12)

loop_
_atom_type_symbol
_atom_type_description
_atom_type_scat_dispersion_real
_atom_type_scat_dispersion_imag
_atom_type_scat_source
C C 0.0033 0.0016 'International Tables Vol C Tables 4.2.6.8 and 6.1.1.4'
H H 0.0000 0.0000 'International Tables Vol C Tables 4.2.6.8 and 6.1.1.4'
N N 0.0061 0.0033 'International Tables Vol C Tables 4.2.6.8 and 6.1.1.4'
O O 0.0106 0.0060 'International Tables Vol C Tables 4.2.6.8 and 6.1.1.4'

loop_
_geom_angle_atom_site_label_1
_geom_angle_atom_site_label_2
_geom_angle_atom_site_label_3
_geom_angle
_geom_angle_publ_flag
C6 N1 C2 116.9(3) yes
N1 C2 C3 123.3(4) yes
N1 C2 H2 118.3 ?
C3 C2 H2 118.3 ?
C4 C3 C2 118.0(3) yes
C4 C3 C7 122.5(3) yes
C2 C3 C7 119.5(3) yes
C3 C4 C5 119.7(3) yes
C3 C4 H4 120.2 ?
C5 C4 H4 120.2 ?
C6 C5 C4 118.4(4) yes
C6 C5 H5 120.8 ?
C4 C5 H5 120.8 ?
N1 C6 C5 123.7(3) yes
N1 C6 H6 118.2 ?
C5 C6 H6 118.2 ?
C12 C7 O8 121.4(3) yes
C12 C7 C3 126.7(3) yes
O8 C7 C3 111.8(3) yes
C7 O8 C9 123.6(2) yes
O34 C9 O8 116.9(3) yes
O34 C9 C10 128.4(3) yes
O8 C9 C10 114.7(3) yes
C11 C10 C9 121.1(3) yes
C11 C10 C15 110.9(2) yes
C9 C10 C15 127.2(3) yes
O13 C11 C10 114.3(3) yes
O13 C11 C12 123.3(3) yes
C10 C11 C12 122.3(3) yes
C7 C12 C11 116.8(3) yes
C7 C12 H12 121.6 ?
C11 C12 H12 121.6 ?
C11 O13 C14 107.5(2) yes
O13 C14 C16 104.7(2) yes
O13 C14 C20 107.9(2) yes
C16 C14 C20 113.7(2) yes
O13 C14 C15 103.8(2) yes
C16 C14 C15 110.0(2) yes
C20 C14 C15 115.7(3) yes
O35 C15 C10 110.5(3) yes
O35 C15 C14 118.4(2) yes
C10 C15 C14 100.4(2) yes
O35 C15 H15 109.0 ?
C10 C15 H15 109.0 ?
C14 C15 H15 109.0 ?
C17 C16 C30 119.9(3) yes
C17 C16 C14 120.7(3) yes
C30 C16 C14 119.3(2) yes
C16 C17 C18 126.2(3) yes
C16 C17 H17 116.9 ?
C18 C17 H17 116.9 ?
C17 C18 C19 112.0(2) yes
C17 C18 H18A 109.2 ?
C19 C18 H18A 109.2 ?
C17 C18 H18B 109.2 ?
C19 C18 H18B 109.2 ?
H18A C18 H18B 107.9 ?
C18 C19 C24 112.8(2) yes
C18 C19 C20 109.7(3) yes
C24 C19 C20 117.1(2) yes
C18 C19 H19 105.4 ?
C24 C19 H19 105.4 ?
C20 C19 H19 105.4 ?
C21 C20 C31 111.5(3) yes
C21 C20 C19 108.3(2) yes
C31 C20 C19 110.8(2) yes
C21 C20 C14 111.1(2) yes
C31 C20 C14 106.4(3) yes
C19 C20 C14 108.8(2) yes
C22 C21 C20 112.3(2) yes
C22 C21 H21A 109.1 ?
C20 C21 H21A 109.1 ?
C22 C21 H21B 109.1 ?
C20 C21 H21B 109.1 ?
H21A C21 H21B 107.9 ?
C21 C22 C23 111.9(3) yes
C21 C22 H22A 109.2 ?
C23 C22 H22A 109.2 ?
C21 C22 H22B 109.2 ?
C23 C22 H22B 109.2 ?
H22A C22 H22B 107.9 ?
C22 C23 C24 113.2(3) yes
C22 C23 C28 114.0(3) yes
C24 C23 C28 110.3(2) yes
C22 C23 H23 106.2 ?
C24 C23 H23 106.2 ?
C28 C23 H23 106.2 ?
C29 C24 C23 108.2(3) yes
C29 C24 C25 105.9(2) yes
C23 C24 C25 106.7(3) yes
C29 C24 C19 114.7(3) yes
C23 C24 C19 112.4(2) yes
C25 C24 C19 108.3(2) yes
C24 C25 C26 110.2(3) yes
C24 C25 H25A 109.6 ?
C26 C25 H25A 109.6 ?
C24 C25 H25B 109.6 ?
C26 C25 H25B 109.6 ?
H25A C25 H25B 108.1 ?
C27 C26 C25 108.6(3) yes
C27 C26 H26A 110.0 ?
C25 C26 H26A 110.0 ?
C27 C26 H26B 110.0 ?
C25 C26 H26B 110.0 ?
H26A C26 H26B 108.3 ?
O37 C27 O36 105.9(2) yes
O37 C27 C26 112.9(3) yes
O36 C27 C26 106.8(3) yes
O37 C27 C28 109.0(3) yes
O36 C27 C28 109.0(3) yes
C26 C27 C28 113.0(3) yes
C32 C28 C27 111.4(3) yes
C32 C28 C33 107.2(3) yes
C27 C28 C33 108.7(3) yes
C32 C28 C23 109.4(3) yes
C27 C28 C23 106.6(2) yes
C33 C28 C23 113.6(3) yes
O36 C29 C24 110.9(3) yes
O36 C29 H29A 109.5 ?
C24 C29 H29A 109.5 ?
O36 C29 H29B 109.5 ?
C24 C29 H29B 109.5 ?
H29A C29 H29B 108.0 ?
C16 C30 H30A 109.5 ?
C16 C30 H30B 109.5 ?
H30A C30 H30B 109.5 ?
C16 C30 H30C 109.5 ?
H30A C30 H30C 109.5 ?
H30B C30 H30C 109.5 ?
C20 C31 H31A 109.5 ?
C20 C31 H31B 109.5 ?
H31A C31 H31B 109.5 ?
C20 C31 H31C 109.5 ?
H31A C31 H31C 109.5 ?
H31B C31 H31C 109.5 ?
C28 C32 H32A 109.5 ?
C28 C32 H32B 109.5 ?
H32A C32 H32B 109.5 ?
C28 C32 H32C 109.5 ?
H32A C32 H32C 109.5 ?
H32B C32 H32C 109.5 ?
C28 C33 H33A 109.5 ?
C28 C33 H33B 109.5 ?
H33A C33 H33B 109.5 ?
C28 C33 H33C 109.5 ?
H33A C33 H33C 109.5 ?
H33B C33 H33C 109.5 ?
C15 O35 H35 109.5 ?
C29 O36 C27 113.1(2) yes
C27 O37 H37 109.5 ?

loop_
_geom_bond_atom_site_label_1
_geom_bond_atom_site_label_2
_geom_bond_distance
_geom_bond_publ_flag
N1 C6 1.333(5) yes
N1 C2 1.343(5) yes
C2 C3 1.385(5) yes
C2 H2 0.9500 ?
C3 C4 1.366(5) yes
C3 C7 1.472(5) yes
C4 C5 1.380(5) yes
C4 H4 0.9500 ?
C5 C6 1.367(5) yes
C5 H5 0.9500 ?
C6 H6 0.9500 ?
C7 C12 1.347(4) yes
C7 O8 1.368(4) yes
O8 C9 1.394(4) yes
C9 O34 1.209(4) yes
C9 C10 1.421(4) yes
C10 C11 1.348(5) yes
C10 C15 1.485(5) yes
C11 O13 1.343(3) yes
C11 C12 1.418(5) yes
C12 H12 0.9500 ?
O13 C14 1.512(4) yes
C14 C16 1.519(4) yes
C14 C20 1.562(4) yes
C14 C15 1.594(4) yes
C15 O35 1.421(4) yes
C15 H15 1.0000 ?
C16 C17 1.324(4) yes
C16 C30 1.518(4) yes
C17 C18 1.491(4) yes
C17 H17 0.9500 ?
C18 C19 1.530(4) yes
C18 H18A 0.9900 ?
C18 H18B 0.9900 ?
C19 C24 1.560(4) yes
C19 C20 1.561(4) yes
C19 H19 1.0000 ?
C20 C21 1.526(4) yes
C20 C31 1.542(5) yes
C21 C22 1.516(4) yes
C21 H21A 0.9900 ?
C21 H21B 0.9900 ?
C22 C23 1.520(4) yes
C22 H22A 0.9900 ?
C22 H22B 0.9900 ?
C23 C24 1.543(4) yes
C23 C28 1.570(4) yes
C23 H23 1.0000 ?
C24 C29 1.533(5) yes
C24 C25 1.544(4) yes
C25 C26 1.550(5) yes
C25 H25A 0.9900 ?
C25 H25B 0.9900 ?
C26 C27 1.514(5) yes
C26 H26A 0.9900 ?
C26 H26B 0.9900 ?
C27 O37 1.402(4) yes
C27 O36 1.441(4) yes
C27 C28 1.531(4) yes
C28 C32 1.527(5) yes
C28 C33 1.536(5) yes
C29 O36 1.441(4) yes
C29 H29A 0.9900 ?
C29 H29B 0.9900 ?
C30 H30A 0.9800 ?
C30 H30B 0.9800 ?
C30 H30C 0.9800 ?
C31 H31A 0.9800 ?
C31 H31B 0.9800 ?
C31 H31C 0.9800 ?
C32 H32A 0.9800 ?
C32 H32B 0.9800 ?
C32 H32C 0.9800 ?
C33 H33A 0.9800 ?
C33 H33B 0.9800 ?
C33 H33C 0.9800 ?
O35 H35 0.8400 ?
O37 H37 0.8400 ?

loop_
_geom_torsion_atom_site_label_1
_geom_torsion_atom_site_label_2
_geom_torsion_atom_site_label_3
_geom_torsion_atom_site_label_4
_geom_torsion
C6 N1 C2 C3 -2.5(5)
N1 C2 C3 C4 0.8(6)
N1 C2 C3 C7 -176.7(3)
C2 C3 C4 C5 0.9(6)
C7 C3 C4 C5 178.4(4)
C3 C4 C5 C6 -0.9(6)
C2 N1 C6 C5 2.5(6)
C4 C5 C6 N1 -0.9(6)
C4 C3 C7 C12 -37.7(6)
C2 C3 C7 C12 139.8(4)
C4 C3 C7 O8 145.9(4)
C2 C3 C7 O8 -36.7(4)
C12 C7 O8 C9 -1.6(5)
C3 C7 O8 C9 175.0(3)
C7 O8 C9 O34 -179.4(3)
C7 O8 C9 C10 -1.6(5)
O34 C9 C10 C11 180.0(4)
O8 C9 C10 C11 2.6(5)
O34 C9 C10 C15 11.0(6)
O8 C9 C10 C15 -166.4(3)
C9 C10 C11 O13 -178.1(3)
C15 C10 C11 O13 -7.5(4)
C9 C10 C11 C12 -0.4(5)
C15 C10 C11 C12 170.2(3)
O8 C7 C12 C11 3.8(5)
C3 C7 C12 C11 -172.3(3)
O13 C11 C12 C7 174.7(3)
C10 C11 C12 C7 -2.8(5)
C10 C11 O13 C14 -4.7(3)
C12 C11 O13 C14 177.5(3)
C11 O13 C14 C16 -101.6(2)
C11 O13 C14 C20 137.0(2)
C11 O13 C14 C15 13.8(3)
C11 C10 C15 O35 -110.7(3)
C9 C10 C15 O35 59.3(4)
C11 C10 C15 C14 15.1(3)
C9 C10 C15 C14 -174.9(3)
O13 C14 C15 O35 103.6(3)
C16 C14 C15 O35 -144.9(3)
C20 C14 C15 O35 -14.4(4)
O13 C14 C15 C10 -16.7(3)
C16 C14 C15 C10 94.8(3)
C20 C14 C15 C10 -134.7(3)
O13 C14 C16 C17 -103.5(3)
C20 C14 C16 C17 14.0(4)
C15 C14 C16 C17 145.6(3)
O13 C14 C16 C30 74.0(3)
C20 C14 C16 C30 -168.5(3)
C15 C14 C16 C30 -36.9(4)
C30 C16 C17 C18 -176.6(3)
C14 C16 C17 C18 0.9(5)
C16 C17 C18 C19 16.5(5)
C17 C18 C19 C24 -179.7(3)
C17 C18 C19 C20 -47.2(4)
C18 C19 C20 C21 -177.8(2)
C24 C19 C20 C21 -47.7(3)
C18 C19 C20 C31 -55.3(4)
C24 C19 C20 C31 74.9(3)
C18 C19 C20 C14 61.4(3)
C24 C19 C20 C14 -168.5(2)
O13 C14 C20 C21 -47.8(3)
C16 C14 C20 C21 -163.4(3)
C15 C14 C20 C21 67.9(3)
O13 C14 C20 C31 -169.3(2)
C16 C14 C20 C31 75.1(3)
C15 C14 C20 C31 -53.6(3)
O13 C14 C20 C19 71.3(3)
C16 C14 C20 C19 -44.3(3)
C15 C14 C20 C19 -173.0(2)
C31 C20 C21 C22 -65.6(3)
C19 C20 C21 C22 56.5(4)
C14 C20 C21 C22 175.9(3)
C20 C21 C22 C23 -61.8(4)
C21 C22 C23 C24 53.7(4)
C21 C22 C23 C28 -179.2(3)
C22 C23 C24 C29 84.6(3)
C28 C23 C24 C29 -44.5(3)
C22 C23 C24 C25 -161.8(3)
C28 C23 C24 C25 69.1(3)
C22 C23 C24 C19 -43.2(4)
C28 C23 C24 C19 -172.2(3)
C18 C19 C24 C29 46.3(3)
C20 C19 C24 C29 -82.4(3)
C18 C19 C24 C23 170.6(3)
C20 C19 C24 C23 41.8(4)
C18 C19 C24 C25 -71.8(3)
C20 C19 C24 C25 159.5(3)
C29 C24 C25 C26 61.2(3)
C23 C24 C25 C26 -53.9(3)
C19 C24 C25 C26 -175.2(3)
C24 C25 C26 C27 -8.8(4)
C25 C26 C27 O37 -170.5(3)
C25 C26 C27 O36 -54.6(3)
C25 C26 C27 C28 65.2(4)
O37 C27 C28 C32 -57.3(4)
O36 C27 C28 C32 -172.3(3)
C26 C27 C28 C32 69.1(4)
O37 C27 C28 C33 60.7(3)
O36 C27 C28 C33 -54.4(3)
C26 C27 C28 C33 -172.9(3)
O37 C27 C28 C23 -176.5(3)
O36 C27 C28 C23 68.4(3)
C26 C27 C28 C23 -50.1(4)
C22 C23 C28 C32 94.4(3)
C24 C23 C28 C32 -137.0(3)
C22 C23 C28 C27 -145.0(3)
C24 C23 C28 C27 -16.4(3)
C22 C23 C28 C33 -25.3(4)
C24 C23 C28 C33 103.3(3)
C23 C24 C29 O36 63.5(3)
C25 C24 C29 O36 -50.6(3)
C19 C24 C29 O36 -170.0(2)
C24 C29 O36 C27 -13.1(4)
O37 C27 O36 C29 -170.0(2)
C26 C27 O36 C29 69.4(3)
C28 C27 O36 C29 -53.0(3)

loop_
_cod_related_entry_id
_cod_related_entry_code
_cod_related_entry_database
1 21200375 ChemSpider
